data_7033239
loop_
_publ_author_name
'Hou, Zhao-Jun'
'Liu, Zhong-Yi'
'Liu, Ning'
'Yang, En-Cui'
'Zhao, Xiao-Jun'

_publ_section_title
;
 Four tetrazolate-based 3D frameworks with diverse subunits directed by
 inorganic anions and azido coligand: hydro/solvothermal syntheses,
 crystal structures, and magnetic properties.
;
_journal_issue 5
_journal_name_full 'Dalton transactions (Cambridge, England : 2003)'
_journal_page_first 2223
_journal_page_last 2233
_journal_paper_doi 10.1039/c4dt03172e
_journal_volume 44
_journal_year 2015
_chemical_formula_sum 'C3 H4.33 Cl0.33 Cu1.67 N12 O1.33'
_chemical_formula_weight 347.57
_chemical_name_systematic
; 
 ? 
;
_space_group_IT_number 163
_symmetry_cell_setting trigonal
_symmetry_space_group_name_Hall '-P 3 2c'
_symmetry_space_group_name_H-M 'P -3 1 c'
_atom_sites_solution_hydrogens geom
_atom_sites_solution_primary direct
_atom_sites_solution_secondary difmap
_audit_creation_method SHELXL-97
_audit_update_record
;
2014-11-07 deposited with the CCDC.
2014-11-25 downloaded from the CCDC.
;
_cell_angle_alpha 90.00
_cell_angle_beta 90.00
_cell_angle_gamma 120.00
_cell_formula_units_Z 6
_cell_length_a 12.3275(3)
_cell_length_b 12.3275(3)
_cell_length_c 12.5415(7)
_cell_measurement_reflns_used 2335
_cell_measurement_temperature 296(2)
_cell_measurement_theta_max 28.20
_cell_measurement_theta_min 2.51
_cell_volume 1650.56(11)
_computing_cell_refinement 'Bruker SMART'
_computing_data_collection 'Bruker SMART'
_computing_data_reduction 'Bruker SAINT'
_computing_molecular_graphics 'Bruker SHELXTL'
_computing_publication_material 'Bruker SHELXTL'
_computing_structure_refinement 'SHELXL-97 (Sheldrick, 1997)'
_computing_structure_solution 'SHELXS-97 (Sheldrick, 1990)'
_diffrn_ambient_temperature 296(2)
_diffrn_measured_fraction_theta_full 0.976
_diffrn_measured_fraction_theta_max 0.976
_diffrn_measurement_device_type 'CCD area detector'
_diffrn_measurement_method 'phi and omega scans'
_diffrn_radiation_monochromator graphite
_diffrn_radiation_source 'fine-focus sealed tube'
_diffrn_radiation_type MoK\a
_diffrn_radiation_wavelength 0.71073
_diffrn_reflns_av_R_equivalents 0.0458
_diffrn_reflns_av_unetI/netI 0.0218
_diffrn_reflns_limit_h_max 9
_diffrn_reflns_limit_h_min -14
_diffrn_reflns_limit_k_max 14
_diffrn_reflns_limit_k_min -10
_diffrn_reflns_limit_l_max 14
_diffrn_reflns_limit_l_min -14
_diffrn_reflns_number 8985
_diffrn_reflns_theta_full 24.99
_diffrn_reflns_theta_max 24.99
_diffrn_reflns_theta_min 2.51
_exptl_absorpt_coefficient_mu 3.335
_exptl_absorpt_correction_T_max 0.6346
_exptl_absorpt_correction_T_min 0.5851
_exptl_absorpt_correction_type multi-scan
_exptl_absorpt_process_details SADABS
_exptl_crystal_colour BLUE
_exptl_crystal_density_diffrn 2.098
_exptl_crystal_density_meas ?
_exptl_crystal_density_method 'not measured'
_exptl_crystal_description BLOCK
_exptl_crystal_F_000 1026
_exptl_crystal_size_max 0.18
_exptl_crystal_size_mid 0.17
_exptl_crystal_size_min 0.15
_refine_diff_density_max 0.545
_refine_diff_density_min -0.616
_refine_diff_density_rms 0.104
_refine_ls_extinction_coef 0.0017(12)
_refine_ls_extinction_expression Fc^*^=kFc[1+0.001xFc^2^\l^3^/sin(2\q)]^-1/4^
_refine_ls_extinction_method SHELXL
_refine_ls_goodness_of_fit_ref 1.166
_refine_ls_hydrogen_treatment constr
_refine_ls_matrix_type full
_refine_ls_number_parameters 99
_refine_ls_number_reflns 956
_refine_ls_number_restraints 45
_refine_ls_restrained_S_all 1.195
_refine_ls_R_factor_all 0.0651
_refine_ls_R_factor_gt 0.0575
_refine_ls_shift/su_max 0.000
_refine_ls_shift/su_mean 0.000
_refine_ls_structure_factor_coef Fsqd
_refine_ls_weighting_details 'calc w=1/[\s^2^(Fo^2^)+(0.0223P)^2^+20.1810P] where P=(Fo^2^+2Fc^2^)/3'
_refine_ls_weighting_scheme calc
_refine_ls_wR_factor_gt 0.1247
_refine_ls_wR_factor_ref 0.1290
_reflns_number_gt 849
_reflns_number_total 956
_reflns_threshold_expression >2sigma(I)
_cod_data_source_file c4dt03172e2.cif
_cod_data_source_block n140423c
_cod_depositor_comments
;
The following automatic conversions were performed:

'_symmetry_cell_setting' value 'Trigonal' changed to 'trigonal'
according to
/usr/data/users/saulius/crontab/automatic-downloads/rss-feeds/RSC/lib/dictionaries/cif_core.dic
dictionary named 'cif_core.dic' version 2.4.2 from
2011-04-26.

'_exptl_absorpt_correction_type' value 'MULTi-SCAN'
changed to 'multi-scan' according to
/usr/data/users/saulius/crontab/automatic-downloads/rss-feeds/RSC/lib/dictionaries/cif_core.dic
dictionary named 'cif_core.dic' version 2.4.2 from
2011-04-26.

'_refine_ls_hydrogen_treatment' value 'CONSTR' changed
to 'constr' according to
/usr/data/users/saulius/crontab/automatic-downloads/rss-feeds/RSC/lib/dictionaries/cif_core.dic
dictionary named 'cif_core.dic' version 2.4.2 from 2011-04-26.

Automatic conversion script
Id: cif_fix_values 2935 2014-11-11 08:27:57Z andrius 

The following automatic conversions were performed:

'_exptl_crystal_density_meas' value 'NONE' was changed to '?' - the
value is perceived as not measured.

Automatic conversion script
Id: cif_fix_values 3008 2015-01-20 13:52:24Z robertas 

 Adding full bibliography for 7033236--7033239.cif.
;
_cod_original_cell_volume 1650.55(11)
_cod_original_sg_symbol_H-M P-31c
_cod_database_code 7033239

loop_
_symmetry_equiv_pos_as_xyz
'x, y, z'
'-y, x-y, z'
'-x+y, -x, z'
'-y, -x, -z+1/2'
'-x+y, y, -z+1/2'
'x, x-y, -z+1/2'
'-x, -y, -z'
'y, -x+y, -z'
'x-y, x, -z'
'y, x, z-1/2'
'x-y, -y, z-1/2'
'-x, -x+y, z-1/2'

loop_
_atom_site_label
_atom_site_type_symbol
_atom_site_fract_x
_atom_site_fract_y
_atom_site_fract_z
_atom_site_U_iso_or_equiv
_atom_site_adp_type
_atom_site_occupancy
_atom_site_symmetry_multiplicity
_atom_site_calc_flag
_atom_site_refinement_flags
_atom_site_disorder_assembly
_atom_site_disorder_group
Cu1 Cu 0.5000 0.5000 1.0000 0.0276(5) Uani 1 2 d SU . .
Cu2 Cu 0.6667 0.3333 0.90079(10) 0.0223(5) Uani 1 3 d SU . .
Cl1 Cl 0.6667 0.3333 0.2500 0.016(2) Uani 0.09(11) 6 d SP A 1
Cl1' Cl 0.6834(12) 0.367(2) 0.2500 0.016(2) Uani 0.30(4) 2 d SP . 2
N2 N 0.3511(6) 0.2267(7) 1.0932(5) 0.0370(12) Uani 1 1 d U . .
N3 N 0.4458(6) 0.3089(7) 1.0326(4) 0.0326(11) Uani 1 1 d U . .
N4 N 0.5030(6) 0.2505(7) 0.9965(4) 0.0306(11) Uani 1 1 d U . .
N5 N 0.4467(6) 0.1338(7) 1.0330(4) 0.0321(11) Uani 1 1 d U . .
N7 N 0.5274(6) 0.4735(6) 0.8361(5) 0.0395(13) Uani 1 1 d U . .
N6 N 0.5879(6) 0.4126(6) 0.8016(5) 0.0339(12) Uani 1 1 d U . .
C1 C 0.3515(7) 0.1205(8) 1.0928(5) 0.0334(12) Uani 1 1 d U . .
H1 H 0.2947 0.0478 1.1285 0.040 Uiso 1 1 calc R . .
C2 C 0.4908(7) 0.5092(7) 0.7500 0.0415(18) Uani 1 2 d SU . .
H2 H 0.4473 0.5527 0.7500 0.050 Uiso 1 2 calc SR . .
O1 O 0.0000 0.0000 0.039(2) 0.050(8) Uani 0.320(17) 3 d SP . 1
O1' O 0.0000 0.0000 0.195(4) 0.050(8) Uani 0.180(17) 3 d SP . 2
O2 O 0.1121(18) 0.8833(18) 0.1475(16) 0.078(7) Uani 0.417(11) 1 d P B 3
O2' O 0.134(4) 0.866(4) 0.2500 0.078(7) Uani 0.17(2) 2 d SP B 4

loop_
_atom_site_aniso_label
_atom_site_aniso_U_11
_atom_site_aniso_U_22
_atom_site_aniso_U_33
_atom_site_aniso_U_23
_atom_site_aniso_U_13
_atom_site_aniso_U_12
Cu1 0.0297(8) 0.0245(8) 0.0137(6) -0.0080(5) 0.0098(5) 0.0023(6)
Cu2 0.0306(6) 0.0306(6) 0.0057(7) 0.000 0.000 0.0153(3)
Cl1 0.014(3) 0.014(3) 0.019(2) 0.000 0.000 0.0072(17)
Cl1' 0.014(3) 0.014(3) 0.019(2) 0.000 0.000 0.0072(17)
N2 0.0237(19) 0.054(2) 0.0191(17) 0.0033(18) 0.0046(16) 0.0085(18)
N3 0.0219(19) 0.050(2) 0.0164(17) 0.0023(17) 0.0050(15) 0.0106(17)
N4 0.0208(18) 0.049(2) 0.0138(17) 0.0039(16) 0.0028(15) 0.0115(17)
N5 0.0205(19) 0.051(2) 0.0152(17) 0.0061(17) 0.0027(15) 0.0103(18)
N7 0.032(2) 0.031(2) 0.026(2) -0.0020(19) 0.0018(19) -0.007(2)
N6 0.029(2) 0.028(2) 0.023(2) -0.002(2) 0.000(2) -0.002(2)
C1 0.0213(19) 0.051(2) 0.0168(18) 0.0051(18) 0.0041(16) 0.0102(19)
C2 0.033(2) 0.033(2) 0.028(3) 0.000(2) 0.000(2) -0.007(3)
O1 0.060(11) 0.060(11) 0.028(13) 0.000 0.000 0.030(6)
O1' 0.060(11) 0.060(11) 0.028(13) 0.000 0.000 0.030(6)
O2 0.064(12) 0.062(12) 0.081(12) -0.027(10) 0.028(10) 0.011(9)
O2' 0.064(12) 0.062(12) 0.081(12) -0.027(10) 0.028(10) 0.011(9)

loop_
_atom_type_symbol
_atom_type_description
_atom_type_scat_dispersion_real
_atom_type_scat_dispersion_imag
_atom_type_scat_source
C C 0.0033 0.0016 'International Tables Vol C Tables 4.2.6.8 and 6.1.1.4'
H H 0.0000 0.0000 'International Tables Vol C Tables 4.2.6.8 and 6.1.1.4'
N N 0.0061 0.0033 'International Tables Vol C Tables 4.2.6.8 and 6.1.1.4'
O O 0.0106 0.0060 'International Tables Vol C Tables 4.2.6.8 and 6.1.1.4'
Cl Cl 0.1484 0.1585 'International Tables Vol C Tables 4.2.6.8 and 6.1.1.4'
Cu Cu 0.3201 1.2651 'International Tables Vol C Tables 4.2.6.8 and 6.1.1.4'

loop_
_geom_angle_atom_site_label_1
_geom_angle_atom_site_label_2
_geom_angle_atom_site_label_3
_geom_angle
_geom_angle_site_symmetry_1
_geom_angle_site_symmetry_3
N5 Cu1 N5 179.999(1) 9_557 3_665
N5 Cu1 N7 89.8(3) 9_557 .
N5 Cu1 N7 90.2(3) 3_665 .
N5 Cu1 N7 90.2(3) 9_557 7_667
N5 Cu1 N7 89.8(3) 3_665 7_667
N7 Cu1 N7 180.0(4) . 7_667
N5 Cu1 N3 89.8(2) 9_557 7_667
N5 Cu1 N3 90.2(2) 3_665 7_667
N7 Cu1 N3 89.9(3) . 7_667
N7 Cu1 N3 90.1(3) 7_667 7_667
N5 Cu1 N3 90.2(2) 9_557 .
N5 Cu1 N3 89.8(2) 3_665 .
N7 Cu1 N3 90.1(3) . .
N7 Cu1 N3 89.9(3) 7_667 .
N3 Cu1 N3 179.999(1) 7_667 .
N6 Cu2 N6 88.4(3) 2_655 3_665
N6 Cu2 N6 88.4(3) 2_655 .
N6 Cu2 N6 88.4(3) 3_665 .
N6 Cu2 N4 90.5(2) 2_655 2_655
N6 Cu2 N4 90.0(3) 3_665 2_655
N6 Cu2 N4 178.1(3) . 2_655
N6 Cu2 N4 178.1(3) 2_655 3_665
N6 Cu2 N4 90.5(3) 3_665 3_665
N6 Cu2 N4 90.0(3) . 3_665
N4 Cu2 N4 91.1(2) 2_655 3_665
N6 Cu2 N4 90.0(3) 2_655 .
N6 Cu2 N4 178.1(3) 3_665 .
N6 Cu2 N4 90.5(3) . .
N4 Cu2 N4 91.1(2) 2_655 .
N4 Cu2 N4 91.1(2) 3_665 .
Cl1' Cl1' Cl1' 59.998(3) 2_655 3_665
C1 N2 N3 108.5(7) . .
N4 N3 N2 106.5(7) . .
N4 N3 Cu1 125.4(5) . .
N2 N3 Cu1 128.1(6) . .
N3 N4 N5 110.0(6) . .
N3 N4 Cu2 125.0(5) . .
N5 N4 Cu2 125.0(5) . .
N4 N5 C1 106.2(7) . .
N4 N5 Cu1 125.7(5) . 2_655
C1 N5 Cu1 128.1(6) . 2_655
C2 N7 N6 107.1(7) . .
C2 N7 Cu1 128.8(8) . .
N6 N7 Cu1 124.1(5) . .
N6 N6 N7 108.5(4) 4_666 .
N6 N6 Cu2 126.39(18) 4_666 .
N7 N6 Cu2 125.1(5) . .
N2 C1 N5 108.8(7) . .
N2 C1 H1 125.6 . .
N5 C1 H1 125.6 . .
N7 C2 N7 108.9(13) . 4_666
N7 C2 H2 125.5 . .
N7 C2 H2 125.5 4_666 .

loop_
_geom_bond_atom_site_label_1
_geom_bond_atom_site_label_2
_geom_bond_distance
_geom_bond_site_symmetry_2
Cu1 N5 2.100(7) 9_557
Cu1 N5 2.100(7) 3_665
Cu1 N7 2.134(6) .
Cu1 N7 2.134(6) 7_667
Cu1 N3 2.142(7) 7_667
Cu1 N3 2.142(7) .
Cu2 N6 2.096(7) 2_655
Cu2 N6 2.096(7) 3_665
Cu2 N6 2.096(7) .
Cu2 N4 2.120(6) 2_655
Cu2 N4 2.120(6) 3_665
Cu2 N4 2.120(6) .
Cl1' Cl1' 0.62(5) 2_655
Cl1' Cl1' 0.62(5) 3_665
N2 C1 1.312(11) .
N2 N3 1.337(9) .
N3 N4 1.315(9) .
N4 N5 1.327(9) .
N5 C1 1.332(10) .
N5 Cu1 2.100(7) 2_655
N7 C2 1.328(11) .
N7 N6 1.366(11) .
N6 N6 1.295(12) 4_666
C1 H1 0.9300 .
C2 N7 1.328(11) 4_666
C2 H2 0.9300 .
O1 O1 0.98(6) 7
O1' O1' 1.38(11) 4

loop_
_geom_torsion_atom_site_label_1
_geom_torsion_atom_site_label_2
_geom_torsion_atom_site_label_3
_geom_torsion_atom_site_label_4
_geom_torsion
_geom_torsion_site_symmetry_1
_geom_torsion_site_symmetry_4
C1 N2 N3 N4 -0.3(8) . .
C1 N2 N3 Cu1 -179.4(5) . .
N5 Cu1 N3 N4 133.9(6) 9_557 .
N5 Cu1 N3 N4 -46.1(6) 3_665 .
N7 Cu1 N3 N4 44.1(6) . .
N7 Cu1 N3 N4 -135.9(6) 7_667 .
N3 Cu1 N3 N4 -21(100) 7_667 .
N5 Cu1 N3 N2 -47.3(6) 9_557 .
N5 Cu1 N3 N2 132.7(6) 3_665 .
N7 Cu1 N3 N2 -137.0(6) . .
N7 Cu1 N3 N2 43.0(6) 7_667 .
N3 Cu1 N3 N2 158(3) 7_667 .
N2 N3 N4 N5 0.0(7) . .
Cu1 N3 N4 N5 179.1(4) . .
N2 N3 N4 Cu2 -177.1(4) . .
Cu1 N3 N4 Cu2 2.0(8) . .
N6 Cu2 N4 N3 -135.6(6) 2_655 .
N6 Cu2 N4 N3 -103(8) 3_665 .
N6 Cu2 N4 N3 -47.2(6) . .
N4 Cu2 N4 N3 133.9(5) 2_655 .
N4 Cu2 N4 N3 42.8(6) 3_665 .
N6 Cu2 N4 N5 47.7(6) 2_655 .
N6 Cu2 N4 N5 80(8) 3_665 .
N6 Cu2 N4 N5 136.1(5) . .
N4 Cu2 N4 N5 -42.8(6) 2_655 .
N4 Cu2 N4 N5 -133.9(4) 3_665 .
N3 N4 N5 C1 0.3(8) . .
Cu2 N4 N5 C1 177.4(5) . .
N3 N4 N5 Cu1 -179.9(4) . 2_655
Cu2 N4 N5 Cu1 -2.8(8) . 2_655
N5 Cu1 N7 C2 44.5(5) 9_557 .
N5 Cu1 N7 C2 -135.5(5) 3_665 .
N7 Cu1 N7 C2 -8(4) 7_667 .
N3 Cu1 N7 C2 -45.3(5) 7_667 .
N3 Cu1 N7 C2 134.7(5) . .
N5 Cu1 N7 N6 -134.8(6) 9_557 .
N5 Cu1 N7 N6 45.2(6) 3_665 .
N7 Cu1 N7 N6 172(100) 7_667 .
N3 Cu1 N7 N6 135.4(6) 7_667 .
N3 Cu1 N7 N6 -44.6(6) . .
C2 N7 N6 N6 0.1(9) . 4_666
Cu1 N7 N6 N6 179.5(6) . 4_666
C2 N7 N6 Cu2 -179.7(4) . .
Cu1 N7 N6 Cu2 -0.3(8) . .
N6 Cu2 N6 N6 -43.9(7) 2_655 4_666
N6 Cu2 N6 N6 44.5(7) 3_665 4_666
N4 Cu2 N6 N6 12(8) 2_655 4_666
N4 Cu2 N6 N6 135.0(8) 3_665 4_666
N4 Cu2 N6 N6 -133.9(8) . 4_666
N6 Cu2 N6 N7 135.8(7) 2_655 .
N6 Cu2 N6 N7 -135.7(7) 3_665 .
N4 Cu2 N6 N7 -168(8) 2_655 .
N4 Cu2 N6 N7 -45.2(6) 3_665 .
N4 Cu2 N6 N7 45.9(6) . .
N3 N2 C1 N5 0.5(8) . .
N4 N5 C1 N2 -0.5(8) . .
Cu1 N5 C1 N2 179.7(5) 2_655 .
N6 N7 C2 N7 0.0(3) . 4_666
Cu1 N7 C2 N7 -179.4(6) . 4_666
